data_4104368
loop_
_publ_author_name
'Jamie L. Manson'
'John A. Schlueter'
'Kylee A. Funk'
'Heather I. Southerland'
'Brendan Twamley'
'Tom Lancaster'
'Stephen J. Blundell'
'Peter J. Baker'
'Francis L. Pratt'
'John Singleton'
'Ross D. McDonald'
'Paul A. Goddard'
'Pinaki Sengupta'
'Cristain D. Batista'
'Letan Ding'
'Changhoon Lee'
'Myung-Hwan Whangbo'
'Isabel Franke'
'Susan Cox'
'Chris Baines'
'Derek Trial'

_publ_contact_author_address
;
Department of Chemistry and Biochemistry
Eastern Washington University
Cheney, WA 99004
USA
;
_publ_contact_author_email JManson@ewu.edu
_publ_contact_author_fax '(509) 359-6973'
_publ_contact_author_name 'Dr. Jamie L. Manson'
_publ_contact_author_phone '(509) 359-2878'
_publ_section_title
;
 Strong H...F Hydrogen Bonds as Synthons in Polymeric Quantum Magnets:
 Structural, Magnetic, and Theoretical Characterization of
 [Cu(HF~2~)(pyrazine)~2~]SbF~6~, [Cu~2~F(HF)HF~2~(pyrazine)~4~](SbF~6~)~2~
 and [CuAg(H~3~F~4~)(pyrazine)~5~](SbF~6~)~2~
;
_journal_name_full 'Journal of the American Chemical Society'
_journal_page_first 6733
_journal_page_last 6747
_journal_paper_doi 10.1021/ja808761d
_journal_volume 131
_journal_year 2009
_chemical_formula_moiety 'C8 H8 Cu F6 N4 Sb'
_chemical_formula_sum 'C8 H8 Cu F6 N4 Sb'
_chemical_formula_weight 459.47
_chemical_name_common '[(pyz)2Cu][SbF6]'
_space_group_IT_number 2
_symmetry_cell_setting triclinic
_symmetry_space_group_name_Hall '-P 1'
_symmetry_space_group_name_H-M 'P -1'
_atom_sites_solution_hydrogens geom
_atom_sites_solution_primary direct
_atom_sites_solution_secondary difmap
_audit_creation_method 'manual editing of SHELXL-97 cif file'
_cell_angle_alpha 89.841(3)
_cell_angle_beta 84.921(2)
_cell_angle_gamma 63.859(2)
_cell_formula_units_Z 2
_cell_length_a 7.9725(8)
_cell_length_b 8.4866(9)
_cell_length_c 10.8938(11)
_cell_measurement_reflns_used 6755
_cell_measurement_temperature 298(2)
_cell_measurement_theta_max 30.01
_cell_measurement_theta_min 2.67
_cell_volume 658.54(12)
_computing_cell_refinement 'SAINT+  v. 7.23a (Bruker, 2006)'
_computing_data_collection 'SMART v. 5.632 (Bruker, 2006)'
_computing_data_reduction 'SAINT+  v. 7.23a (Bruker, 2006)'
_computing_molecular_graphics 'XP, SHELXTL  v. 6.14 (Bruker, 2003)'
_computing_publication_material 'XCIF, SHELXTL, v. 6.14 (Bruker, 2003)'
_computing_structure_refinement 'XL, SHELXTL  v. 6.14 (Bruker, 2003)'
_computing_structure_solution 'XS, SHELXTL  v. 6.14 (Bruker, 2003)'
_diffrn_ambient_temperature 298(2)
_diffrn_detector_area_resol_mean 8.3
_diffrn_measured_fraction_theta_full 1.000
_diffrn_measured_fraction_theta_max 1.000
_diffrn_measurement_device_type 'Bruker/Siemens SMART APEX'
_diffrn_measurement_method '\w scans'
_diffrn_radiation_monochromator graphite
_diffrn_radiation_source 'normal-focus sealed tube'
_diffrn_radiation_type MoK\a
_diffrn_radiation_wavelength 0.71073
_diffrn_reflns_av_R_equivalents 0.0168
_diffrn_reflns_av_sigmaI/netI 0.0178
_diffrn_reflns_limit_h_max 9
_diffrn_reflns_limit_h_min -9
_diffrn_reflns_limit_k_max 10
_diffrn_reflns_limit_k_min -10
_diffrn_reflns_limit_l_max 13
_diffrn_reflns_limit_l_min -13
_diffrn_reflns_number 9457
_diffrn_reflns_theta_full 25.99
_diffrn_reflns_theta_max 25.99
_diffrn_reflns_theta_min 1.88
_exptl_absorpt_coefficient_mu 3.731
_exptl_absorpt_correction_T_max 0.772
_exptl_absorpt_correction_T_min 0.439
_exptl_absorpt_correction_type multi-scan
_exptl_absorpt_process_details 'SADABS-2004/1 (Bruker, 2004)'
_exptl_crystal_colour orange
_exptl_crystal_density_diffrn 2.317
_exptl_crystal_density_method 'not measured'
_exptl_crystal_description plate
_exptl_crystal_F_000 436
_exptl_crystal_size_max 0.26
_exptl_crystal_size_mid 0.19
_exptl_crystal_size_min 0.07
_refine_diff_density_max 0.583
_refine_diff_density_min -0.417
_refine_diff_density_rms 0.075
_refine_ls_extinction_method none
_refine_ls_goodness_of_fit_ref 1.096
_refine_ls_hydrogen_treatment constr
_refine_ls_matrix_type full
_refine_ls_number_parameters 181
_refine_ls_number_reflns 2590
_refine_ls_number_restraints 0
_refine_ls_restrained_S_all 1.096
_refine_ls_R_factor_all 0.0266
_refine_ls_R_factor_gt 0.0245
_refine_ls_shift/su_max 0.001
_refine_ls_shift/su_mean 0.000
_refine_ls_structure_factor_coef Fsqd
_refine_ls_weighting_details 'calc w=1/[\s^2^(Fo^2^)+(0.0248P)^2^+0.8018P] where P=(Fo^2^+2Fc^2^)/3'
_refine_ls_weighting_scheme calc
_refine_ls_wR_factor_gt 0.0580
_refine_ls_wR_factor_ref 0.0588
_reflns_number_gt 2440
_reflns_number_total 2590
_reflns_threshold_expression I>2\s(I)
_cod_data_source_file ja808761d_si_009.cif
_cod_data_source_block 3@298K
_cod_database_code 4104368

loop_
_symmetry_equiv_pos_as_xyz
'x, y, z'
'-x, -y, -z'

loop_
_atom_site_label
_atom_site_type_symbol
_atom_site_fract_x
_atom_site_fract_y
_atom_site_fract_z
_atom_site_U_iso_or_equiv
_atom_site_adp_type
_atom_site_occupancy
_atom_site_symmetry_multiplicity
_atom_site_calc_flag
_atom_site_refinement_flags
Sb1 Sb 0.59636(3) 0.16443(3) 0.21623(2) 0.03624(8) Uani 1 1 d .
Cu1 Cu 0.72747(6) 0.52951(6) 0.26677(4) 0.04211(12) Uani 1 1 d .
F1 F 0.7426(4) 0.2620(3) 0.2891(2) 0.0645(6) Uani 1 1 d .
N1 N 0.4644(4) 0.7167(3) 0.2853(2) 0.0355(6) Uani 1 1 d .
F2 F 0.4063(4) 0.2555(5) 0.3458(3) 0.0864(9) Uani 1 1 d .
C2 C 0.3510(5) 0.7515(5) 0.1960(3) 0.0416(8) Uani 1 1 d .
H2 H 0.3919 0.6797 0.1246 0.050 Uiso 1 1 calc R
F3 F 0.7154(4) -0.0445(3) 0.3010(2) 0.0684(7) Uani 1 1 d .
C3 C 0.1746(5) 0.8910(5) 0.2065(4) 0.0476(8) Uani 1 1 d .
H3 H 0.0995 0.9100 0.1421 0.057 Uiso 1 1 calc R
F4 F 0.7811(4) 0.0619(4) 0.0826(2) 0.0750(8) Uani 1 1 d .
N4 N 0.1081(4) 0.9999(4) 0.3059(3) 0.0472(7) Uani 1 1 d .
F5 F 0.4770(4) 0.3662(3) 0.1267(3) 0.0810(9) Uani 1 1 d .
C5 C 0.2229(5) 0.9657(5) 0.3944(3) 0.0462(8) Uani 1 1 d .
H5 H 0.1826 1.0387 0.4652 0.055 Uiso 1 1 calc R
F6 F 0.4546(3) 0.0670(3) 0.1463(2) 0.0610(6) Uani 1 1 d .
C6 C 0.3999(5) 0.8256(5) 0.3847(3) 0.0416(8) Uani 1 1 d .
H6 H 0.4754 0.8068 0.4488 0.050 Uiso 1 1 calc R
N7 N 0.8875(4) 0.5109(4) 0.4058(2) 0.0367(6) Uani 1 1 d .
C8 C 0.8852(5) 0.4250(5) 0.5080(3) 0.0440(8) Uani 1 1 d .
H8 H 0.8059 0.3709 0.5171 0.053 Uiso 1 1 calc R
C9 C 1.0039(5) 0.5863(5) 0.3997(3) 0.0445(8) Uani 1 1 d .
H9 H 1.0099 0.6486 0.3305 0.053 Uiso 1 1 calc R
N10 N 0.8839(4) 0.5081(4) 0.1054(3) 0.0405(6) Uani 1 1 d .
C11 C 0.8463(5) 0.6452(5) 0.0339(4) 0.0506(9) Uani 1 1 d .
H11 H 0.7392 0.7495 0.0547 0.061 Uiso 1 1 calc R
C12 C 1.0381(6) 0.3640(5) 0.0692(4) 0.0574(11) Uani 1 1 d .
H12 H 1.0691 0.2648 0.1159 0.069 Uiso 1 1 calc R

loop_
_atom_site_aniso_label
_atom_site_aniso_U_11
_atom_site_aniso_U_22
_atom_site_aniso_U_33
_atom_site_aniso_U_23
_atom_site_aniso_U_13
_atom_site_aniso_U_12
Sb1 0.03733(13) 0.03447(13) 0.03699(13) 0.00183(9) -0.00730(9) -0.01526(10)
Cu1 0.0353(2) 0.0469(2) 0.0385(2) 0.00093(18) -0.00626(17) -0.01260(19)
F1 0.0665(15) 0.0531(13) 0.0793(16) 0.0006(12) -0.0228(13) -0.0284(12)
N1 0.0343(14) 0.0376(14) 0.0336(14) 0.0031(11) -0.0043(11) -0.0149(12)
F2 0.0505(15) 0.129(3) 0.0654(17) -0.0324(17) 0.0128(12) -0.0300(16)
C2 0.0413(19) 0.0425(18) 0.0389(18) 0.0015(14) -0.0082(15) -0.0158(15)
F3 0.0788(17) 0.0505(13) 0.0888(18) 0.0309(12) -0.0396(14) -0.0347(13)
C3 0.043(2) 0.049(2) 0.048(2) 0.0072(17) -0.0153(16) -0.0164(17)
F4 0.0636(16) 0.110(2) 0.0498(14) -0.0212(14) 0.0092(12) -0.0397(16)
N4 0.0347(16) 0.0453(17) 0.0567(19) 0.0014(14) -0.0043(14) -0.0131(13)
F5 0.101(2) 0.0506(14) 0.106(2) 0.0333(14) -0.0666(18) -0.0358(14)
C5 0.0414(19) 0.047(2) 0.0434(19) -0.0074(16) 0.0009(15) -0.0141(16)
F6 0.0609(14) 0.0609(14) 0.0737(16) 0.0050(12) -0.0247(12) -0.0350(12)
C6 0.0379(18) 0.049(2) 0.0375(17) 0.0002(15) -0.0059(14) -0.0181(16)
N7 0.0357(14) 0.0390(14) 0.0355(14) 0.0006(11) -0.0077(11) -0.0160(12)
C8 0.050(2) 0.051(2) 0.0432(19) 0.0080(16) -0.0081(16) -0.0329(18)
C9 0.056(2) 0.050(2) 0.0376(18) 0.0122(15) -0.0112(16) -0.0311(18)
N10 0.0405(16) 0.0397(15) 0.0359(14) 0.0007(12) -0.0017(12) -0.0133(13)
C11 0.046(2) 0.0359(18) 0.052(2) 0.0025(16) 0.0070(17) -0.0048(16)
C12 0.055(2) 0.040(2) 0.058(2) 0.0140(17) 0.0077(19) -0.0061(18)

loop_
_atom_type_symbol
_atom_type_description
_atom_type_scat_dispersion_real
_atom_type_scat_dispersion_imag
_atom_type_scat_source
C C 0.0033 0.0016 'International Tables Vol C Tables 4.2.6.8 and 6.1.1.4'
H H 0.0000 0.0000 'International Tables Vol C Tables 4.2.6.8 and 6.1.1.4'
Cu Cu 0.3201 1.2651 'International Tables Vol C Tables 4.2.6.8 and 6.1.1.4'
F F 0.0171 0.0103 'International Tables Vol C Tables 4.2.6.8 and 6.1.1.4'
N N 0.0061 0.0033 'International Tables Vol C Tables 4.2.6.8 and 6.1.1.4'
Sb Sb -0.5866 1.5461 'International Tables Vol C Tables 4.2.6.8 and 6.1.1.4'

loop_
_geom_angle_atom_site_label_1
_geom_angle_atom_site_label_2
_geom_angle_atom_site_label_3
_geom_angle
_geom_angle_site_symmetry_1
_geom_angle_site_symmetry_3
F2 Sb1 F5 91.02(15) . .
F2 Sb1 F6 88.01(12) . .
F5 Sb1 F6 89.07(11) . .
F2 Sb1 F4 176.01(12) . .
F5 Sb1 F4 90.06(14) . .
F6 Sb1 F4 88.16(11) . .
F2 Sb1 F3 90.14(14) . .
F5 Sb1 F3 177.56(11) . .
F6 Sb1 F3 88.82(10) . .
F4 Sb1 F3 88.63(13) . .
F2 Sb1 F1 91.89(12) . .
F5 Sb1 F1 91.58(11) . .
F6 Sb1 F1 179.34(10) . .
F4 Sb1 F1 91.92(12) . .
F3 Sb1 F1 90.52(10) . .
N1 Cu1 N10 117.83(11) . .
N1 Cu1 N7 117.05(11) . .
N10 Cu1 N7 107.93(11) . .
N1 Cu1 F1 112.12(10) . .
N10 Cu1 F1 104.12(11) . .
N7 Cu1 F1 94.69(10) . .
Sb1 F1 Cu1 127.93(12) . .
C2 N1 C6 116.6(3) . .
C2 N1 Cu1 122.5(2) . .
C6 N1 Cu1 120.5(2) . .
N1 C2 C3 121.7(3) . .
N1 C2 H2 119.1 . .
C3 C2 H2 119.1 . .
N4 C3 C2 122.2(3) . .
N4 C3 H3 118.9 . .
C2 C3 H3 118.9 . .
C5 N4 C3 115.9(3) . .
N4 C5 C6 122.3(3) . .
N4 C5 H5 118.9 . .
C6 C5 H5 118.9 . .
N1 C6 C5 121.3(3) . .
N1 C6 H6 119.4 . .
C5 C6 H6 119.4 . .
C8 N7 C9 115.5(3) . .
C8 N7 Cu1 123.5(2) . .
C9 N7 Cu1 121.1(2) . .
N7 C8 C9 122.2(3) . 2_766
N7 C8 H8 118.9 . .
C9 C8 H8 118.9 2_766 .
N7 C9 C8 122.3(3) . 2_766
N7 C9 H9 118.8 . .
C8 C9 H9 118.8 2_766 .
C12 N10 C11 115.7(3) . .
C12 N10 Cu1 122.7(2) . .
C11 N10 Cu1 121.3(2) . .
N10 C11 C12 121.5(3) . 2_765
N10 C11 H11 119.2 . .
C12 C11 H11 119.2 2_765 .
N10 C12 C11 122.8(3) . 2_765
N10 C12 H12 118.6 . .
C11 C12 H12 118.6 2_765 .

loop_
_geom_bond_atom_site_label_1
_geom_bond_atom_site_label_2
_geom_bond_distance
_geom_bond_site_symmetry_2
Sb1 F2 1.866(2) .
Sb1 F5 1.873(2) .
Sb1 F6 1.877(2) .
Sb1 F4 1.882(2) .
Sb1 F3 1.887(2) .
Sb1 F1 1.922(2) .
Cu1 N1 1.989(3) .
Cu1 N10 2.023(3) .
Cu1 N7 2.027(3) .
Cu1 F1 2.233(2) .
N1 C2 1.331(4) .
N1 C6 1.334(4) .
C2 C3 1.378(5) .
C2 H2 0.9300 .
C3 N4 1.334(5) .
C3 H3 0.9300 .
N4 C5 1.331(5) .
C5 C6 1.383(5) .
C5 H5 0.9300 .
C6 H6 0.9300 .
N7 C8 1.333(4) .
N7 C9 1.337(4) .
C8 C9 1.373(5) 2_766
C8 H8 0.9300 .
C9 C8 1.373(5) 2_766
C9 H9 0.9300 .
N10 C12 1.325(5) .
N10 C11 1.334(5) .
C11 C12 1.368(5) 2_765
C11 H11 0.9300 .
C12 C11 1.368(5) 2_765
C12 H12 0.9300 .
